data_7061609
loop_
_publ_author_name
'Opa\<cak, Sa\<sa'
'Peri\'c, Berislav'
'Goj\<si\'c, Tomislav'
'\<Ciko\<s, Ana'
'Viki\'c-Topi\'c, Dra\<zen'
'Kirin, Sre\'cko I.'

_publ_section_title
;
 Tandem amide coupling and hydroamination: unexpected benzotriazole oxide
 addition to the propiolic acid triple bond
;
_journal_issue 27
_journal_name_full 'New Journal of Chemistry'
_journal_page_first 13275
_journal_page_last 13285
_journal_paper_doi 10.1039/D2NJ02587F
_journal_volume 46
_journal_year 2022
_chemical_formula_moiety 'C8 H10 O5'
_chemical_formula_sum 'C8 H10 O5'
_chemical_formula_weight 186.16
_space_group_crystal_system monoclinic
_space_group_IT_number 14
_space_group_name_Hall '-P 2yn'
_space_group_name_H-M_alt 'P 1 21/n 1'
_atom_sites_solution_hydrogens geom
_atom_sites_solution_primary direct
_atom_sites_solution_secondary difmap
_audit_creation_method SHELXL-2018/3
_audit_update_record
;
2022-04-07 deposited with the CCDC.	2022-06-17 downloaded from the CCDC.
;
_cell_angle_alpha 90
_cell_angle_beta 100.79(3)
_cell_angle_gamma 90
_cell_formula_units_Z 4
_cell_length_a 3.8849(7)
_cell_length_b 30.166(4)
_cell_length_c 7.806(4)
_cell_measurement_reflns_used 402
_cell_measurement_temperature 293(2)
_cell_measurement_theta_max 56.0630
_cell_measurement_theta_min 6.4720
_cell_volume 898.6(5)
_computing_cell_refinement 'CrysAlisPro 1.171.39.46 (Rigaku OD, 2018)'
_computing_data_collection 'CrysAlisPro 1.171.39.46 (Rigaku OD, 2018)'
_computing_data_reduction 'CrysAlisPro 1.171.39.46 (Rigaku OD, 2018)'
_computing_structure_refinement 'SHELXL-2018/3 (Sheldrick, 2018)'
_computing_structure_solution 'SHELXT-2015 (Sheldrick, 2015)'
_diffrn_ambient_temperature 293(2)
_diffrn_detector_area_resol_mean 10.4323
_diffrn_measured_fraction_theta_full 0.960
_diffrn_measured_fraction_theta_max 0.960
_diffrn_measurement_device_type 'Xcalibur, Ruby, Nova'
_diffrn_measurement_method '\w scans'
_diffrn_radiation_type CuK\a
_diffrn_radiation_wavelength 1.54184
_diffrn_reflns_av_R_equivalents 0.0526
_diffrn_reflns_av_unetI/netI 0.0728
_diffrn_reflns_Laue_measured_fraction_full 0.960
_diffrn_reflns_Laue_measured_fraction_max 0.960
_diffrn_reflns_limit_h_max 2
_diffrn_reflns_limit_h_min -4
_diffrn_reflns_limit_k_max 25
_diffrn_reflns_limit_k_min -33
_diffrn_reflns_limit_l_max 8
_diffrn_reflns_limit_l_min -8
_diffrn_reflns_number 2359
_diffrn_reflns_point_group_measured_fraction_full 0.960
_diffrn_reflns_point_group_measured_fraction_max 0.960
_diffrn_reflns_theta_full 62.428
_diffrn_reflns_theta_max 62.428
_diffrn_reflns_theta_min 2.930
_diffrn_source 'micro-focus sealed X-ray tube'
_exptl_absorpt_coefficient_mu 1.000
_exptl_absorpt_correction_T_max 1.00000
_exptl_absorpt_correction_T_min 0.05869
_exptl_absorpt_correction_type multi-scan
_exptl_absorpt_process_details
;
CrysAlisPro 1.171.39.46 (Rigaku Oxford Diffraction, 2018)
Empirical absorption correction using spherical harmonics,
 implemented in SCALE3 ABSPACK scaling algorithm.
;
_exptl_crystal_colour colourless
_exptl_crystal_density_diffrn 1.376
_exptl_crystal_description needle
_exptl_crystal_F_000 392
_exptl_crystal_size_max 0.200
_exptl_crystal_size_mid 0.050
_exptl_crystal_size_min 0.030
_refine_diff_density_max 0.266
_refine_diff_density_min -0.297
_refine_diff_density_rms 0.073
_refine_ls_extinction_method none
_refine_ls_goodness_of_fit_ref 0.995
_refine_ls_hydrogen_treatment constr
_refine_ls_matrix_type full
_refine_ls_number_parameters 120
_refine_ls_number_reflns 1384
_refine_ls_number_restraints 0
_refine_ls_restrained_S_all 0.995
_refine_ls_R_factor_all 0.1563
_refine_ls_R_factor_gt 0.0959
_refine_ls_shift/su_max 0.000
_refine_ls_shift/su_mean 0.000
_refine_ls_structure_factor_coef Fsqd
_refine_ls_weighting_details 'w=1/[\s^2^(Fo^2^)+(0.1467P)^2^] where P=(Fo^2^+2Fc^2^)/3'
_refine_ls_weighting_scheme calc
_refine_ls_wR_factor_gt 0.2331
_refine_ls_wR_factor_ref 0.2928
_reflns_Friedel_coverage 0.000
_reflns_number_gt 680
_reflns_number_total 1384
_reflns_threshold_expression 'I > 2\s(I)'
_cod_data_source_file d2nj02587f3.cif
_cod_data_source_block 3
_cod_depositor_comments 'Adding full bibliography for 7061606--7061612.cif.'
_cod_original_sg_symbol_H-M 'P 21/n'
_cod_database_code 7061609
_shelx_shelxl_version_number 2018/3
_shelx_space_group_comment
;
The symmetry employed for this shelxl refinement is uniquely defined
by the following loop, which should always be used as a source of
symmetry information in preference to the above space-group names.
They are only intended as comments.
;

loop_
_space_group_symop_operation_xyz
'x, y, z'
'-x+1/2, y+1/2, -z+1/2'
'-x, -y, -z'
'x-1/2, -y-1/2, z-1/2'

loop_
_atom_site_label
_atom_site_type_symbol
_atom_site_fract_x
_atom_site_fract_y
_atom_site_fract_z
_atom_site_U_iso_or_equiv
_atom_site_adp_type
_atom_site_occupancy
_atom_site_site_symmetry_order
_atom_site_calc_flag
_atom_site_refinement_flags_posn
_atom_site_refinement_flags_adp
_atom_site_refinement_flags_occupancy
_atom_site_disorder_assembly
_atom_site_disorder_group
C4A1 C 0.676(2) 0.2466(2) 0.3853(10) 0.095(2) Uani 1 1 d . . . . .
H6A1 H 0.919541 0.252062 0.386692 0.143 Uiso 1 1 calc R U . . .
H4A1 H 0.597371 0.264887 0.470995 0.143 Uiso 1 1 calc R U . . .
H5A1 H 0.542569 0.253341 0.271907 0.143 Uiso 1 1 calc R U . . .
O2A1 O 0.6274(11) 0.20111(14) 0.4245(6) 0.0858(14) Uani 1 1 d . . . . .
C1A1 C 0.7012(15) 0.1713(2) 0.3098(8) 0.0729(17) Uani 1 1 d . . . . .
O1A1 O 0.8116(12) 0.18157(14) 0.1797(5) 0.0907(15) Uani 1 1 d . . . . .
C2A1 C 0.6395(14) 0.12653(18) 0.3622(7) 0.0695(17) Uani 1 1 d . . . . .
H2A1 H 0.540081 0.122227 0.460462 0.083 Uiso 1 1 calc R U . . .
C3A1 C 0.7180(14) 0.09174(19) 0.2767(7) 0.0681(17) Uani 1 1 d . . . . .
H3A1 H 0.820958 0.095578 0.179326 0.082 Uiso 1 1 calc R U . . .
O1 O 0.6514(11) 0.05031(12) 0.3282(5) 0.0785(14) Uani 1 1 d . . . . .
C3A2 C 0.7381(14) 0.0151(2) 0.2396(7) 0.0676(16) Uani 1 1 d . . . . .
H3A2 H 0.834465 0.019680 0.140601 0.081 Uiso 1 1 calc R U . . .
C2A2 C 0.6901(15) -0.02551(19) 0.2895(7) 0.0725(18) Uani 1 1 d . . . . .
H2A2 H 0.599013 -0.029979 0.390199 0.087 Uiso 1 1 calc R U . . .
C1A2 C 0.7746(14) -0.06373(18) 0.1925(7) 0.0677(16) Uani 1 1 d . . . . .
O1A2 O 0.8854(12) -0.06233(14) 0.0565(5) 0.0878(15) Uani 1 1 d . . . . .
O2A2 O 0.7240(10) -0.10168(13) 0.2706(5) 0.0785(13) Uani 1 1 d . . . . .
C4A2 C 0.8060(17) -0.14212(19) 0.1893(8) 0.0852(19) Uani 1 1 d . . . . .
H6A2 H 0.641342 -0.146509 0.082547 0.128 Uiso 1 1 calc R U . . .
H4A2 H 0.792697 -0.166586 0.266479 0.128 Uiso 1 1 calc R U . . .
H5A2 H 1.038572 -0.140271 0.164720 0.128 Uiso 1 1 calc R U . . .

loop_
_atom_site_aniso_label
_atom_site_aniso_U_11
_atom_site_aniso_U_22
_atom_site_aniso_U_33
_atom_site_aniso_U_23
_atom_site_aniso_U_13
_atom_site_aniso_U_12
C4A1 0.123(6) 0.056(4) 0.105(5) -0.013(3) 0.018(4) 0.002(3)
O2A1 0.118(3) 0.072(3) 0.072(3) -0.006(2) 0.028(2) 0.000(2)
C1A1 0.083(4) 0.067(4) 0.072(4) -0.005(3) 0.024(3) 0.000(3)
O1A1 0.131(4) 0.076(3) 0.075(3) 0.003(2) 0.045(3) -0.009(2)
C2A1 0.087(4) 0.069(4) 0.059(4) 0.003(3) 0.030(3) 0.004(3)
C3A1 0.090(4) 0.063(4) 0.057(4) 0.005(3) 0.029(3) -0.002(3)
O1 0.119(3) 0.065(3) 0.061(3) 0.002(2) 0.043(2) 0.001(2)
C3A2 0.086(4) 0.070(4) 0.051(3) -0.001(3) 0.024(3) 0.005(3)
C2A2 0.103(5) 0.066(4) 0.058(4) 0.005(3) 0.040(3) -0.005(3)
C1A2 0.081(4) 0.063(4) 0.066(4) 0.003(3) 0.032(3) -0.003(3)
O1A2 0.133(4) 0.076(3) 0.069(3) -0.003(2) 0.055(3) -0.008(2)
O2A2 0.116(3) 0.064(3) 0.063(3) 0.006(2) 0.036(2) 0.001(2)
C4A2 0.116(5) 0.061(4) 0.080(5) -0.006(3) 0.022(4) 0.008(3)

loop_
_atom_type_symbol
_atom_type_description
_atom_type_scat_dispersion_real
_atom_type_scat_dispersion_imag
_atom_type_scat_source
C C 0.0181 0.0091 'International Tables Vol C Tables 4.2.6.8 and 6.1.1.4'
H H 0.0000 0.0000 'International Tables Vol C Tables 4.2.6.8 and 6.1.1.4'
O O 0.0492 0.0322 'International Tables Vol C Tables 4.2.6.8 and 6.1.1.4'

loop_
_geom_angle_atom_site_label_1
_geom_angle_atom_site_label_2
_geom_angle_atom_site_label_3
_geom_angle
_geom_angle_site_symmetry_1
_geom_angle_site_symmetry_3
_geom_angle_publ_flag
C1A1 O2A1 C4A1 116.8(5) . . ?
O1A1 C1A1 O2A1 122.7(6) . . ?
O1A1 C1A1 C2A1 125.4(5) . . ?
O2A1 C1A1 C2A1 111.8(5) . . ?
C3A1 C2A1 C1A1 122.5(5) . . ?
C2A1 C3A1 O1 120.9(5) . . ?
C3A2 O1 C3A1 119.8(4) . . ?
C2A2 C3A2 O1 121.5(5) . . ?
C3A2 C2A2 C1A2 122.0(5) . . ?
O1A2 C1A2 O2A2 122.4(5) . . ?
O1A2 C1A2 C2A2 125.4(5) . . ?
O2A2 C1A2 C2A2 112.2(4) . . ?
C1A2 O2A2 C4A2 117.7(4) . . ?

loop_
_geom_bond_atom_site_label_1
_geom_bond_atom_site_label_2
_geom_bond_distance
_geom_bond_site_symmetry_2
_geom_bond_publ_flag
C4A1 O2A1 1.425(7) . ?
O2A1 C1A1 1.338(7) . ?
C1A1 O1A1 1.215(6) . ?
C1A1 C2A1 1.443(8) . ?
C2A1 C3A1 1.310(7) . ?
C3A1 O1 1.353(7) . ?
O1 C3A2 1.344(6) . ?
C3A2 C2A2 1.309(7) . ?
C2A2 C1A2 1.451(7) . ?
C1A2 O1A2 1.218(6) . ?
C1A2 O2A2 1.329(6) . ?
O2A2 C4A2 1.438(6) . ?
